data_7217826
loop_
_publ_author_name
'Patil, Yogesh'
'Nethaji, Munirathinam'

_publ_section_title
;
 Simultaneous co-ordination of three cytosine ligands displaying different
 binding sites around the copper centres
;
_journal_name_full 'RSC Advances'
_journal_paper_doi 10.1039/C4RA07828D
_journal_year 2014
_chemical_formula_moiety 'C48 H36 Cl3 Cu4 N15 O3 (OH)2,16(H2O)'
_chemical_formula_sum 'C48 H70 Cl3 Cu4 N15 O21'
_chemical_formula_weight 1553.70
_chemical_name_systematic
;
 ?
;
_space_group_IT_number 61
_symmetry_cell_setting orthorhombic
_symmetry_Int_Tables_number 61
_symmetry_space_group_name_Hall '-P 2ac 2ab'
_symmetry_space_group_name_H-M 'P b c a'
_atom_sites_solution_hydrogens geom
_atom_sites_solution_primary direct
_atom_sites_solution_secondary difmap
_audit_creation_method SHELXL-97
_cell_angle_alpha 90.00
_cell_angle_beta 90.00
_cell_angle_gamma 90.00
_cell_formula_units_Z 8
_cell_length_a 20.653(5)
_cell_length_b 24.066(5)
_cell_length_c 26.128(5)
_cell_measurement_reflns_used 1220
_cell_measurement_temperature 293(2)
_cell_measurement_theta_max 20.5
_cell_measurement_theta_min 2.5
_cell_volume 12987(5)
_computing_cell_refinement 'bruker smart'
_computing_data_collection 'bruker smart'
_computing_data_reduction 'bruker saint'
_computing_molecular_graphics ORTEP-III
_computing_publication_material WinGXv1.80.05
_computing_structure_refinement 'SHELXL-97 (Sheldrick, 2008)'
_computing_structure_solution SHELXS-97
_diffrn_ambient_temperature 293(2)
_diffrn_measured_fraction_theta_full 1.000
_diffrn_measured_fraction_theta_max 1.000
_diffrn_measurement_device_type 'ccd area detector'
_diffrn_measurement_method 'omega scans'
_diffrn_radiation_monochromator graphite
_diffrn_radiation_source 'fine-focus sealed tube'
_diffrn_radiation_type MoK\a
_diffrn_radiation_wavelength 0.71073
_diffrn_reflns_av_R_equivalents 0.1297
_diffrn_reflns_av_sigmaI/netI 0.0727
_diffrn_reflns_limit_h_max 24
_diffrn_reflns_limit_h_min -24
_diffrn_reflns_limit_k_max 28
_diffrn_reflns_limit_k_min -28
_diffrn_reflns_limit_l_max 31
_diffrn_reflns_limit_l_min -30
_diffrn_reflns_number 147233
_diffrn_reflns_theta_full 25.00
_diffrn_reflns_theta_max 25.00
_diffrn_reflns_theta_min 1.52
_exptl_absorpt_coefficient_mu 1.499
_exptl_absorpt_correction_T_max 0.9852
_exptl_absorpt_correction_T_min 0.5786
_exptl_absorpt_correction_type empirical
_exptl_absorpt_process_details sadabs
_exptl_crystal_colour blue
_exptl_crystal_density_diffrn 1.589
_exptl_crystal_density_method 'not measured'
_exptl_crystal_description rectangular
_exptl_crystal_F_000 6384
_exptl_crystal_size_max 0.41
_exptl_crystal_size_mid 0.04
_exptl_crystal_size_min 0.01
_refine_diff_density_max 0.879
_refine_diff_density_min -0.496
_refine_diff_density_rms 0.116
_refine_ls_extinction_method none
_refine_ls_goodness_of_fit_ref 0.950
_refine_ls_hydrogen_treatment mixed
_refine_ls_matrix_type fullcycle
_refine_ls_number_parameters 815
_refine_ls_number_reflns 11438
_refine_ls_number_restraints 0
_refine_ls_restrained_S_all 0.950
_refine_ls_R_factor_all 0.1369
_refine_ls_R_factor_gt 0.0683
_refine_ls_shift/su_max 0.006
_refine_ls_shift/su_mean 0.001
_refine_ls_structure_factor_coef Fsqd
_refine_ls_weighting_details 'calc w=1/[\s^2^(Fo^2^)+(0.1230P)^2^+66.2409P] where P=(Fo^2^+2Fc^2^)/3'
_refine_ls_weighting_scheme calc
_refine_ls_wR_factor_gt 0.1888
_refine_ls_wR_factor_ref 0.2480
_reflns_number_gt 6312
_reflns_number_total 11438
_reflns_threshold_expression >2\s(I)
_cod_data_source_file c4ra07828d2.cif
_cod_data_source_block yp191b_0m
_cod_depositor_comments
;
The following automatic conversions were performed:

'_symmetry_cell_setting' value 'Orthorhombic' changed to
'orthorhombic' according to
/usr/data/users/saulius/crontab/automatic-downloads/rss-feeds/RSC/lib/dictionaries/cif_core.dic
dictionary named 'cif_core.dic' version 2.4.2 from 2011-04-26.

Automatic conversion script
Id: cif_fix_values 2281 2013-09-26 08:29:07Z andrius 
;
_cod_database_code 7217826

loop_
_symmetry_equiv_pos_as_xyz
'x, y, z'
'-x+1/2, -y, z+1/2'
'x+1/2, -y+1/2, -z'
'-x, y+1/2, -z+1/2'
'-x, -y, -z'
'x-1/2, y, -z-1/2'
'-x-1/2, y-1/2, z'
'x, -y-1/2, z-1/2'

loop_
_atom_site_label
_atom_site_type_symbol
_atom_site_fract_x
_atom_site_fract_y
_atom_site_fract_z
_atom_site_U_iso_or_equiv
_atom_site_adp_type
_atom_site_occupancy
_atom_site_symmetry_multiplicity
_atom_site_calc_flag
_atom_site_refinement_flags
_atom_site_disorder_assembly
_atom_site_disorder_group
Cu1 Cu 0.13739(5) 0.26742(5) -0.01579(4) 0.0561(3) Uani 1 1 d . . .
Cu2 Cu 0.09341(5) 0.16581(4) 0.12413(4) 0.0499(3) Uani 1 1 d . . .
Cu3 Cu 0.12122(4) 0.22005(4) 0.27852(4) 0.0486(3) Uani 1 1 d . . .
Cu4 Cu 0.22296(5) 0.10787(4) 0.11543(4) 0.0499(3) Uani 1 1 d . . .
C18 C 0.0025(4) 0.2773(4) -0.0003(3) 0.054(2) Uani 1 1 d . . .
C41 C -0.0051(4) 0.2670(4) 0.2728(3) 0.053(2) Uani 1 1 d . . .
C42 C -0.0149(4) 0.2102(4) 0.2627(3) 0.057(2) Uani 1 1 d . . .
C34 C -0.0777(5) 0.1889(5) 0.2520(3) 0.068(3) Uani 1 1 d . . .
C4A C 0.2074(4) 0.1183(4) 0.2953(3) 0.054(2) Uani 1 1 d . . .
C6A C 0.2503(4) 0.0713(4) 0.2232(4) 0.057(2) Uani 1 1 d . . .
H6A H 0.2751 0.0429 0.2090 0.068 Uiso 1 1 calc R . .
C2 C 0.1827(4) 0.1716(3) 0.0303(3) 0.0436(19) Uani 1 1 d . . .
C4 C 0.2065(4) 0.1625(4) -0.0570(3) 0.061(3) Uani 1 1 d . . .
C2B C 0.3657(5) 0.1013(8) 0.1147(4) 0.095(5) Uani 1 1 d . . .
C5B C 0.3920(7) 0.2158(7) 0.1188(4) 0.101(5) Uani 1 1 d . . .
H5B H 0.4010 0.2537 0.1199 0.121 Uiso 1 1 calc R . .
C6B C 0.4371(7) 0.1777(11) 0.1179(5) 0.121(7) Uani 1 1 d . . .
H6B H 0.4797 0.1902 0.1189 0.145 Uiso 1 1 calc R . .
C2A C 0.1837(3) 0.1481(3) 0.2131(3) 0.0436(19) Uani 1 1 d . . .
C6 C 0.2452(4) 0.0979(4) 0.0022(4) 0.061(2) Uani 1 1 d . . .
H6 H 0.2690 0.0661 0.0096 0.074 Uiso 1 1 calc R . .
C5A C 0.2451(4) 0.0745(4) 0.2748(4) 0.061(2) Uani 1 1 d . . .
H5A H 0.2655 0.0488 0.2960 0.073 Uiso 1 1 calc R . .
C28 C 0.0822(5) 0.2866(4) 0.1448(4) 0.071(3) Uani 1 1 d . . .
H28 H 0.1271 0.2869 0.1472 0.085 Uiso 1 1 calc R . .
C31 C 0.0307(5) 0.1223(5) 0.2539(4) 0.069(3) Uani 1 1 d . . .
H31 H 0.0668 0.0992 0.2537 0.082 Uiso 1 1 calc R . .
C25 C -0.0500(5) 0.2868(4) 0.1379(3) 0.059(2) Uani 1 1 d . . .
C17 C 0.0264(4) 0.3318(4) 0.0087(3) 0.061(2) Uani 1 1 d . . .
C10 C -0.0651(4) 0.2688(5) 0.0022(3) 0.062(3) Uani 1 1 d . . .
C29 C -0.0116(4) 0.2390(4) 0.1310(3) 0.052(2) Uani 1 1 d . . .
C27 C 0.0485(6) 0.3363(4) 0.1525(4) 0.074(3) Uani 1 1 d . . .
H27 H 0.0705 0.3690 0.1600 0.089 Uiso 1 1 calc R . .
C30 C -0.0407(4) 0.1877(4) 0.1193(3) 0.053(2) Uani 1 1 d . . .
C8 C -0.0420(5) 0.1746(5) -0.0190(4) 0.078(3) Uani 1 1 d . . .
H8 H -0.0553 0.1384 -0.0257 0.094 Uiso 1 1 calc R . .
C9 C -0.0861(5) 0.2144(5) -0.0076(4) 0.076(3) Uani 1 1 d . . .
H9 H -0.1300 0.2057 -0.0063 0.092 Uiso 1 1 calc R . .
C23 C -0.1473(5) 0.2321(5) 0.1219(4) 0.073(3) Uani 1 1 d . . .
H23 H -0.1920 0.2301 0.1181 0.088 Uiso 1 1 calc R . .
C26 C -0.0181(5) 0.3356(5) 0.1488(4) 0.073(3) Uani 1 1 d . . .
H26 H -0.0416 0.3682 0.1537 0.087 Uiso 1 1 calc R . .
C22 C -0.1087(4) 0.1833(5) 0.1145(3) 0.061(3) Uani 1 1 d . . .
C13 C -0.0153(5) 0.3763(5) 0.0205(4) 0.071(3) Uani 1 1 d . . .
C39 C 0.0151(7) 0.3748(5) 0.2943(5) 0.104(4) Uani 1 1 d . . .
H39 H 0.0239 0.4118 0.3019 0.124 Uiso 1 1 calc R . .
C37 C -0.0588(5) 0.3018(5) 0.2744(4) 0.072(3) Uani 1 1 d . . .
C7 C 0.0244(4) 0.1888(5) -0.0205(4) 0.065(3) Uani 1 1 d . . .
H7 H 0.0540 0.1611 -0.0288 0.078 Uiso 1 1 calc R . .
C36 C -0.1219(5) 0.2803(7) 0.2644(5) 0.091(4) Uani 1 1 d . . .
H36 H -0.1574 0.3041 0.2653 0.109 Uiso 1 1 calc R . .
C33 C -0.0823(5) 0.1330(6) 0.2420(4) 0.082(3) Uani 1 1 d . . .
H33 H -0.1225 0.1181 0.2339 0.099 Uiso 1 1 calc R . .
C12 C -0.0829(6) 0.3653(6) 0.0223(4) 0.087(4) Uani 1 1 d . . .
H12 H -0.1112 0.3942 0.0298 0.105 Uiso 1 1 calc R . .
C11 C -0.1072(5) 0.3143(6) 0.0134(4) 0.081(3) Uani 1 1 d . . .
H11 H -0.1517 0.3087 0.0146 0.098 Uiso 1 1 calc R . .
C24 C -0.1204(5) 0.2788(6) 0.1337(4) 0.077(3) Uani 1 1 d . . .
H24 H -0.1471 0.3091 0.1399 0.092 Uiso 1 1 calc R . .
C14 C 0.0131(7) 0.4281(6) 0.0308(5) 0.109(5) Uani 1 1 d . . .
H14 H -0.0130 0.4581 0.0399 0.131 Uiso 1 1 calc R . .
C4B C 0.3275(6) 0.1941(6) 0.1181(4) 0.079(3) Uani 1 1 d . . .
C21 C -0.1328(5) 0.1310(6) 0.1021(5) 0.091(4) Uani 1 1 d . . .
H21 H -0.1771 0.1257 0.0982 0.109 Uiso 1 1 calc R . .
C40 C 0.0667(6) 0.3349(5) 0.2918(4) 0.085(3) Uani 1 1 d . . .
H40 H 0.1088 0.3467 0.2982 0.102 Uiso 1 1 calc R . .
C19 C -0.0269(5) 0.0966(5) 0.1024(4) 0.078(3) Uani 1 1 d . . .
H19 H -0.0002 0.0657 0.0991 0.094 Uiso 1 1 calc R . .
C35 C -0.1306(5) 0.2275(7) 0.2539(4) 0.089(4) Uani 1 1 d . . .
H35 H -0.1723 0.2147 0.2474 0.107 Uiso 1 1 calc R . .
C32 C -0.0307(6) 0.0995(5) 0.2437(4) 0.086(3) Uani 1 1 d . . .
H32 H -0.0353 0.0615 0.2381 0.103 Uiso 1 1 calc R . .
C38 C -0.0459(7) 0.3581(6) 0.2857(5) 0.102(4) Uani 1 1 d . . .
H38 H -0.0796 0.3836 0.2872 0.122 Uiso 1 1 calc R . .
C20 C -0.0928(5) 0.0895(6) 0.0959(5) 0.097(4) Uani 1 1 d . . .
H20 H -0.1088 0.0547 0.0870 0.116 Uiso 1 1 calc R . .
C16 C 0.1158(6) 0.3883(5) 0.0144(5) 0.102(4) Uani 1 1 d . . .
H16 H 0.1603 0.3932 0.0119 0.122 Uiso 1 1 calc R . .
C15 C 0.0779(7) 0.4349(5) 0.0276(6) 0.120(5) Uani 1 1 d . . .
H15 H 0.0970 0.4693 0.0338 0.144 Uiso 1 1 calc R . .
C5 C 0.2402(5) 0.1143(4) -0.0460(4) 0.064(3) Uani 1 1 d . . .
H5 H 0.2591 0.0937 -0.0721 0.077 Uiso 1 1 calc R . .
O1D O 0.1290(2) 0.0928(2) 0.1146(2) 0.0519(14) Uani 1 1 d . . .
Cl1 Cl 0.23649(11) 0.30607(13) -0.01780(13) 0.0870(8) Uani 1 1 d . . .
Cl3 Cl 0.20886(11) 0.27606(11) 0.27757(11) 0.0749(7) Uani 1 1 d . . .
Cl4 Cl 0.10340(12) 0.21345(12) 0.38199(9) 0.0726(7) Uani 1 1 d . . .
N7 N 0.0460(3) 0.2379(3) -0.0112(3) 0.0532(18) Uani 1 1 d . . .
N8 N 0.0925(4) 0.3384(3) 0.0055(3) 0.068(2) Uani 1 1 d . . .
N9 N -0.0005(3) 0.1443(3) 0.1127(3) 0.0530(18) Uani 1 1 d . . .
N10 N 0.0535(3) 0.2403(3) 0.1344(3) 0.0487(17) Uani 1 1 d . . .
N11 N 0.0384(3) 0.1758(3) 0.2636(3) 0.0537(18) Uani 1 1 d . . .
N12 N 0.0564(4) 0.2826(3) 0.2808(3) 0.0601(19) Uani 1 1 d . . .
N3 N 0.1759(3) 0.1917(3) -0.0184(2) 0.0496(17) Uani 1 1 d . . .
N1 N 0.2166(3) 0.1263(3) 0.0416(3) 0.0502(17) Uani 1 1 d . . .
N1A N 0.2207(3) 0.1080(3) 0.1916(3) 0.0485(16) Uani 1 1 d . . .
N3A N 0.1767(3) 0.1538(3) 0.2642(2) 0.0479(16) Uani 1 1 d . . .
N3B N 0.3153(4) 0.1389(4) 0.1159(3) 0.067(2) Uani 1 1 d . . .
N4 N 0.2018(4) 0.1817(4) -0.1038(3) 0.086(3) Uani 1 1 d . . .
H4A H 0.1802 0.2116 -0.1096 0.104 Uiso 1 1 calc R . .
H4B H 0.2203 0.1645 -0.1286 0.104 Uiso 1 1 calc R . .
N4B N 0.2809(6) 0.2289(5) 0.1186(4) 0.112(4) Uani 1 1 d . . .
H4B1 H 0.2415 0.2173 0.1175 0.134 Uiso 1 1 calc R . .
H4B2 H 0.2888 0.2640 0.1200 0.134 Uiso 1 1 calc R . .
N4A N 0.2014(4) 0.1238(4) 0.3453(3) 0.081(3) Uani 1 1 d . . .
H4A1 H 0.1778 0.1500 0.3577 0.098 Uiso 1 1 calc R . .
H4A2 H 0.2209 0.1011 0.3655 0.098 Uiso 1 1 calc R . .
N1B N 0.4285(6) 0.1217(8) 0.1156(4) 0.120(5) Uani 1 1 d . . .
O2B O 0.3577(6) 0.0497(5) 0.1118(4) 0.131(4) Uani 1 1 d . . .
O2 O 0.1551(3) 0.1998(2) 0.0655(2) 0.0510(14) Uani 1 1 d . . .
O2A O 0.1539(3) 0.1831(2) 0.1844(2) 0.0483(13) Uani 1 1 d . . .
O1 O 0.2430(6) 0.0106(5) 0.1061(5) 0.154(4) Uani 1 1 d . . .
O8W O 0.2060(7) 0.9485(5) 0.0151(5) 0.185(5) Uani 1 1 d . . .
O2W O 0.3172(8) 0.3535(6) 0.1092(5) 0.216(7) Uani 1 1 d . . .
O10W O 0.7574(6) 0.5301(4) 0.0863(4) 0.162(5) Uani 1 1 d . . .
O1W O 0.5464(7) 0.0714(10) 0.1122(6) 0.278(11) Uani 1 1 d . . .
O12W O 0.0728(7) 0.0665(6) 0.9278(5) 0.200(6) Uani 1 1 d . . .
O14W O 0.0922(4) 0.0042(3) 0.1894(3) 0.086(2) Uani 1 1 d . . .
O40 O 0.8788(7) 0.4713(7) 0.1131(7) 0.090(6) Uiso 0.61(4) 1 d P A 1
O40A O 0.8662(13) 0.4910(12) 0.0850(14) 0.113(12) Uiso 0.39(4) 1 d P A 2
O41 O 0.7799(15) 0.4037(10) 0.1782(9) 0.142(12) Uiso 0.53(4) 1 d P B 1
O41A O 0.825(2) 0.4223(13) 0.1678(11) 0.172(16) Uiso 0.47(4) 1 d P B 2
O11W O 0.1644(5) 0.0394(4) 0.8430(4) 0.137(4) Uani 1 1 d . . .
O13W O 0.0986(6) 0.0267(4) 0.0254(4) 0.149(4) Uani 1 1 d . . .
O9W O 0.9377(13) 0.4825(7) 0.2051(7) 0.301(11) Uani 1 1 d . . .
O7W O 0.0515(9) 0.9458(6) 0.0948(6) 0.239(8) Uani 1 1 d . . .
O5W O 0.0619(12) 0.4775(7) 0.1735(9) 0.307(11) Uani 1 1 d . . .
O6W O 0.1394(12) 0.4654(8) 0.2447(12) 0.372(15) Uani 1 1 d . . .
O3W O 0.2111(19) 0.3657(16) 0.1891(15) 0.50(2) Uiso 1 1 d . . .
O4W O 0.2889(14) 0.4292(11) 0.2003(14) 0.47(2) Uani 1 1 d . . .

loop_
_atom_site_aniso_label
_atom_site_aniso_U_11
_atom_site_aniso_U_22
_atom_site_aniso_U_33
_atom_site_aniso_U_23
_atom_site_aniso_U_13
_atom_site_aniso_U_12
Cu1 0.0354(5) 0.0734(7) 0.0595(6) 0.0105(6) 0.0058(5) 0.0020(5)
Cu2 0.0369(5) 0.0543(6) 0.0584(6) -0.0018(5) -0.0001(5) 0.0068(4)
Cu3 0.0327(5) 0.0604(6) 0.0528(6) -0.0054(5) 0.0011(4) 0.0032(4)
Cu4 0.0396(5) 0.0621(7) 0.0480(6) -0.0016(5) 0.0020(4) 0.0079(5)
C18 0.045(5) 0.085(7) 0.032(4) 0.016(4) 0.002(4) 0.007(5)
C41 0.041(5) 0.071(6) 0.046(5) 0.006(5) 0.004(4) 0.007(4)
C42 0.038(5) 0.100(8) 0.034(4) 0.009(5) 0.003(4) 0.000(5)
C34 0.050(6) 0.111(9) 0.044(5) 0.010(6) -0.001(4) -0.005(6)
C4A 0.044(5) 0.068(6) 0.050(5) 0.008(5) -0.003(4) -0.008(4)
C6A 0.046(5) 0.060(6) 0.064(6) 0.005(5) -0.002(4) 0.015(4)
C2 0.035(4) 0.052(5) 0.044(5) 0.003(4) -0.005(4) -0.003(4)
C4 0.051(5) 0.099(8) 0.033(5) 0.009(5) -0.004(4) -0.012(5)
C2B 0.039(6) 0.192(16) 0.055(6) 0.002(9) -0.001(5) 0.008(8)
C5B 0.101(10) 0.155(14) 0.048(6) 0.004(7) -0.005(7) -0.063(10)
C6B 0.049(7) 0.27(3) 0.043(6) 0.010(12) 0.002(6) -0.028(12)
C2A 0.028(4) 0.051(5) 0.052(5) -0.001(4) 0.002(4) 0.001(4)
C6 0.047(5) 0.076(7) 0.061(6) -0.007(5) 0.010(4) 0.001(5)
C5A 0.058(6) 0.061(6) 0.063(6) 0.016(5) -0.014(5) 0.003(5)
C28 0.062(6) 0.078(7) 0.073(7) -0.001(6) -0.007(5) 0.014(6)
C31 0.052(6) 0.084(7) 0.070(6) 0.006(6) -0.002(5) -0.015(5)
C25 0.060(6) 0.069(6) 0.049(5) 0.002(5) 0.003(4) 0.018(5)
C17 0.051(5) 0.078(7) 0.053(5) 0.018(5) 0.002(4) 0.014(5)
C10 0.043(5) 0.098(8) 0.046(5) 0.010(5) 0.000(4) 0.006(5)
C29 0.049(5) 0.072(6) 0.035(4) 0.008(4) 0.002(4) 0.027(5)
C27 0.091(8) 0.050(6) 0.081(7) -0.012(5) -0.015(6) 0.008(5)
C30 0.046(5) 0.074(6) 0.040(5) 0.004(5) 0.005(4) 0.004(5)
C8 0.058(6) 0.109(9) 0.067(7) -0.002(6) 0.001(5) -0.017(6)
C9 0.040(5) 0.131(11) 0.058(6) 0.003(6) 0.002(5) -0.011(6)
C23 0.040(5) 0.118(10) 0.061(6) 0.004(6) -0.001(5) 0.006(6)
C26 0.083(8) 0.072(7) 0.063(6) 0.003(6) -0.004(6) 0.032(6)
C22 0.044(5) 0.095(8) 0.045(5) 0.004(5) 0.000(4) 0.015(5)
C13 0.064(7) 0.076(7) 0.074(7) 0.015(6) 0.007(5) 0.019(6)
C39 0.093(10) 0.071(8) 0.147(13) -0.026(8) 0.007(9) 0.015(7)
C37 0.048(6) 0.099(9) 0.068(7) 0.004(6) 0.003(5) 0.026(5)
C7 0.053(6) 0.084(7) 0.058(6) -0.001(5) -0.002(5) -0.008(5)
C36 0.047(6) 0.140(12) 0.084(8) 0.029(9) 0.003(6) 0.032(7)
C33 0.061(7) 0.124(11) 0.061(7) 0.005(7) -0.002(5) -0.023(7)
C12 0.070(8) 0.127(11) 0.064(7) 0.018(7) 0.012(6) 0.048(8)
C11 0.046(6) 0.137(11) 0.061(6) 0.012(7) 0.007(5) 0.020(7)
C24 0.057(6) 0.115(10) 0.059(6) 0.003(6) 0.006(5) 0.040(7)
C14 0.099(10) 0.095(10) 0.133(12) 0.029(9) 0.038(9) 0.045(8)
C4B 0.077(8) 0.109(10) 0.052(6) 0.001(6) -0.008(6) -0.023(8)
C21 0.050(6) 0.127(11) 0.095(9) 0.006(8) -0.003(6) -0.009(7)
C40 0.074(7) 0.075(8) 0.106(9) -0.027(7) -0.003(6) 0.019(6)
C19 0.064(7) 0.077(8) 0.092(8) 0.002(6) -0.012(6) 0.000(6)
C35 0.039(6) 0.167(13) 0.061(7) 0.017(8) -0.008(5) 0.005(8)
C32 0.088(9) 0.085(8) 0.084(8) -0.001(7) 0.000(7) -0.026(7)
C38 0.094(10) 0.096(10) 0.115(10) -0.003(8) 0.014(8) 0.045(8)
C20 0.056(7) 0.094(9) 0.142(12) 0.010(8) -0.010(7) -0.012(7)
C16 0.068(7) 0.086(9) 0.151(12) 0.020(8) 0.024(8) -0.011(7)
C15 0.100(11) 0.072(8) 0.188(16) 0.017(9) 0.024(10) 0.008(8)
C5 0.064(6) 0.071(7) 0.058(6) -0.010(5) 0.003(5) 0.003(5)
O1D 0.039(3) 0.054(3) 0.063(4) -0.005(3) 0.001(3) 0.005(3)
Cl1 0.0407(13) 0.099(2) 0.121(2) 0.0064(18) 0.0066(14) -0.0059(13)
Cl3 0.0475(12) 0.0813(17) 0.0959(19) -0.0153(15) 0.0156(13) -0.0120(12)
Cl4 0.0536(13) 0.112(2) 0.0521(13) -0.0178(14) 0.0055(11) -0.0114(13)
N7 0.039(4) 0.075(5) 0.045(4) 0.011(4) 0.003(3) 0.011(4)
N8 0.049(5) 0.066(5) 0.088(6) 0.010(5) 0.008(4) 0.003(4)
N9 0.042(4) 0.061(5) 0.056(4) 0.000(4) 0.002(3) 0.000(4)
N10 0.043(4) 0.049(4) 0.054(4) -0.007(4) -0.005(3) 0.005(3)
N11 0.039(4) 0.074(5) 0.048(4) -0.002(4) 0.001(3) -0.004(4)
N12 0.054(5) 0.066(5) 0.060(5) -0.005(4) 0.001(4) 0.011(4)
N3 0.037(4) 0.069(5) 0.042(4) 0.003(4) 0.001(3) 0.005(3)
N1 0.048(4) 0.056(4) 0.047(4) -0.004(3) -0.001(3) 0.007(3)
N1A 0.044(4) 0.051(4) 0.050(4) 0.001(3) 0.005(3) 0.012(3)
N3A 0.044(4) 0.064(5) 0.036(4) 0.004(3) -0.004(3) 0.004(3)
N3B 0.048(5) 0.105(7) 0.046(4) 0.004(5) 0.000(4) -0.007(5)
N4 0.091(7) 0.107(7) 0.060(5) 0.002(5) 0.002(5) 0.023(6)
N4B 0.105(9) 0.113(9) 0.117(9) -0.021(7) -0.028(7) 0.000(7)
N4A 0.093(6) 0.101(7) 0.050(5) -0.001(5) -0.007(5) 0.017(5)
N1B 0.086(9) 0.218(16) 0.057(6) 0.004(9) 0.000(5) -0.004(10)
O2B 0.152(10) 0.110(8) 0.129(9) 0.002(7) 0.017(7) 0.004(7)
O2 0.054(3) 0.057(4) 0.042(3) 0.001(3) 0.006(3) 0.012(3)
O2A 0.049(3) 0.049(3) 0.046(3) 0.003(3) -0.008(3) 0.013(3)
O1 0.191(11) 0.125(9) 0.146(10) 0.000(7) 0.003(8) 0.038(8)
O8W 0.199(13) 0.158(11) 0.197(13) -0.042(9) -0.053(10) 0.030(9)
O2W 0.257(18) 0.219(15) 0.172(13) 0.051(10) 0.033(12) 0.076(13)
O10W 0.241(13) 0.107(8) 0.137(9) -0.040(7) -0.032(9) -0.039(8)
O1W 0.108(10) 0.48(3) 0.245(18) -0.112(18) -0.025(10) 0.063(14)
O12W 0.220(14) 0.178(12) 0.201(14) -0.023(10) 0.009(11) 0.067(11)
O14W 0.123(6) 0.043(4) 0.092(5) 0.008(4) 0.015(5) -0.027(4)
O11W 0.162(10) 0.100(7) 0.149(9) -0.006(6) 0.020(7) 0.043(7)
O13W 0.187(11) 0.133(8) 0.127(8) -0.057(7) 0.060(8) -0.040(8)
O9W 0.49(4) 0.169(14) 0.242(19) 0.027(13) 0.00(2) -0.030(19)
O7W 0.32(2) 0.168(13) 0.225(15) -0.043(11) 0.082(15) -0.108(13)
O5W 0.39(3) 0.146(13) 0.38(3) -0.073(15) 0.09(2) -0.012(16)
O6W 0.32(3) 0.207(18) 0.59(4) 0.10(2) -0.03(3) -0.138(18)
O4W 0.35(3) 0.29(3) 0.76(7) -0.16(3) -0.16(4) 0.15(2)

loop_
_atom_type_symbol
_atom_type_description
_atom_type_scat_dispersion_real
_atom_type_scat_dispersion_imag
_atom_type_scat_source
C C 0.0033 0.0016 'International Tables Vol C Tables 4.2.6.8 and 6.1.1.4'
H H 0.0000 0.0000 'International Tables Vol C Tables 4.2.6.8 and 6.1.1.4'
N N 0.0061 0.0033 'International Tables Vol C Tables 4.2.6.8 and 6.1.1.4'
O O 0.0106 0.0060 'International Tables Vol C Tables 4.2.6.8 and 6.1.1.4'
Cl Cl 0.1484 0.1585 'International Tables Vol C Tables 4.2.6.8 and 6.1.1.4'
Cu Cu 0.3201 1.2651 'International Tables Vol C Tables 4.2.6.8 and 6.1.1.4'

loop_
_geom_angle_atom_site_label_1
_geom_angle_atom_site_label_2
_geom_angle_atom_site_label_3
_geom_angle
N3 Cu1 N7 93.1(3)
N3 Cu1 N8 165.2(3)
N7 Cu1 N8 81.5(3)
N3 Cu1 Cl1 90.8(2)
N7 Cu1 Cl1 175.7(2)
N8 Cu1 Cl1 94.2(2)
O1D Cu2 N10 178.0(3)
O1D Cu2 N9 96.5(3)
N10 Cu2 N9 81.6(3)
O1D Cu2 O2A 92.9(2)
N10 Cu2 O2A 88.1(2)
N9 Cu2 O2A 138.3(2)
O1D Cu2 O2 91.7(2)
N10 Cu2 O2 89.9(2)
N9 Cu2 O2 123.9(2)
O2A Cu2 O2 96.2(2)
O1D Cu2 Cu4 39.66(16)
N10 Cu2 Cu4 142.3(2)
N9 Cu2 Cu4 135.7(2)
O2A Cu2 Cu4 67.19(14)
O2 Cu2 Cu4 66.34(14)
N3A Cu3 N12 169.2(3)
N3A Cu3 N11 91.6(3)
N12 Cu3 N11 80.8(3)
N3A Cu3 Cl3 90.8(2)
N12 Cu3 Cl3 95.0(2)
N11 Cu3 Cl3 167.5(2)
N3A Cu3 Cl4 102.48(19)
N12 Cu3 Cl4 85.7(2)
N11 Cu3 Cl4 92.59(19)
Cl3 Cu3 Cl4 98.84(9)
O1D Cu4 N1 88.0(3)
O1D Cu4 N1A 89.3(2)
N1 Cu4 N1A 166.0(3)
O1D Cu4 N3B 169.2(3)
N1 Cu4 N3B 89.2(3)
N1A Cu4 N3B 90.8(3)
O1D Cu4 O1 89.4(4)
N1 Cu4 O1 97.5(3)
N1A Cu4 O1 96.2(3)
N3B Cu4 O1 101.3(4)
O1D Cu4 Cu2 38.37(16)
N1 Cu4 Cu2 84.95(19)
N1A Cu4 Cu2 84.45(18)
N3B Cu4 Cu2 130.9(3)
O1 Cu4 Cu2 127.8(3)
N7 C18 C10 124.9(9)
N7 C18 C17 117.1(8)
C10 C18 C17 118.1(9)
N12 C41 C37 125.7(10)
N12 C41 C42 115.9(8)
C37 C41 C42 118.4(9)
N11 C42 C41 117.8(8)
N11 C42 C34 120.9(10)
C41 C42 C34 121.3(9)
C33 C34 C42 117.0(10)
C33 C34 C35 126.0(11)
C42 C34 C35 117.0(11)
N4A C4A N3A 119.5(9)
N4A C4A C5A 120.1(9)
N3A C4A C5A 120.4(8)
C5A C6A N1A 122.3(8)
O2 C2 N1 120.8(7)
O2 C2 N3 115.9(7)
N1 C2 N3 123.3(7)
N4 C4 N3 117.9(9)
N4 C4 C5 121.8(9)
N3 C4 C5 120.3(8)
O2B C2B N3B 123.4(12)
O2B C2B N1B 118.4(14)
N3B C2B N1B 118.1(15)
C6B C5B C4B 114.0(15)
C5B C6B N1B 127.0(15)
O2A C2A N3A 117.4(7)
O2A C2A N1A 119.7(7)
N3A C2A N1A 122.9(7)
C5 C6 N1 122.1(9)
C6A C5A C4A 117.6(8)
N10 C28 C27 122.7(10)
N11 C31 C32 121.7(10)
C26 C25 C29 116.9(9)
C26 C25 C24 126.9(10)
C29 C25 C24 116.1(10)
N8 C17 C13 122.1(10)
N8 C17 C18 116.2(8)
C13 C17 C18 121.7(9)
C9 C10 C18 115.7(9)
C9 C10 C11 124.4(10)
C18 C10 C11 119.9(10)
N10 C29 C30 117.4(7)
N10 C29 C25 122.4(9)
C30 C29 C25 120.2(8)
C26 C27 C28 118.3(10)
N9 C30 C29 116.5(8)
N9 C30 C22 122.9(9)
C29 C30 C22 120.6(9)
C9 C8 C7 119.2(11)
C8 C9 C10 119.4(9)
C24 C23 C22 120.4(10)
C25 C26 C27 120.2(9)
C21 C22 C30 116.3(9)
C21 C22 C23 125.0(10)
C30 C22 C23 118.7(10)
C14 C13 C17 117.5(10)
C14 C13 C12 124.7(11)
C17 C13 C12 117.8(11)
C38 C39 C40 119.3(12)
C41 C37 C38 115.6(10)
C41 C37 C36 120.4(11)
C38 C37 C36 124.0(11)
N7 C7 C8 123.6(10)
C35 C36 C37 121.0(11)
C32 C33 C34 122.0(11)
C11 C12 C13 122.0(11)
C12 C11 C10 120.6(10)
C23 C24 C25 123.9(10)
C15 C14 C13 120.6(12)
N4B C4B N3B 120.2(11)
N4B C4B C5B 117.5(14)
N3B C4B C5B 122.2(14)
C20 C21 C22 119.6(10)
N12 C40 C39 122.2(11)
N9 C19 C20 123.3(11)
C36 C35 C34 122.0(11)
C33 C32 C31 119.2(11)
C39 C38 C37 120.0(11)
C21 C20 C19 120.8(12)
N8 C16 C15 124.6(11)
C14 C15 C16 117.9(13)
C6 C5 C4 119.1(9)
Cu2 O1D Cu4 102.0(3)
C7 N7 C18 117.2(8)
C7 N7 Cu1 129.5(6)
C18 N7 Cu1 113.1(6)
C16 N8 C17 117.2(9)
C16 N8 Cu1 130.8(7)
C17 N8 Cu1 111.9(7)
C19 N9 C30 117.0(8)
C19 N9 Cu2 131.1(7)
C30 N9 Cu2 111.8(6)
C28 N10 C29 119.4(8)
C28 N10 Cu2 128.0(6)
C29 N10 Cu2 112.5(6)
C31 N11 C42 119.1(8)
C31 N11 Cu3 130.0(6)
C42 N11 Cu3 110.9(6)
C40 N12 C41 117.1(8)
C40 N12 Cu3 128.1(7)
C41 N12 Cu3 114.6(6)
C2 N3 C4 117.0(7)
C2 N3 Cu1 109.4(5)
C4 N3 Cu1 132.3(6)
C2 N1 C6 118.1(7)
C2 N1 Cu4 115.7(5)
C6 N1 Cu4 126.2(6)
C2A N1A C6A 117.8(7)
C2A N1A Cu4 115.4(5)
C6A N1A Cu4 126.7(6)
C4A N3A C2A 119.0(7)
C4A N3A Cu3 131.8(6)
C2A N3A Cu3 109.1(5)
C4B N3B C2B 120.3(11)
C4B N3B Cu4 122.2(8)
C2B N3B Cu4 117.6(9)
C6B N1B C2B 118.4(15)
C2 O2 Cu2 125.0(5)
C2A O2A Cu2 127.4(5)

loop_
_geom_bond_atom_site_label_1
_geom_bond_atom_site_label_2
_geom_bond_distance
Cu1 N3 1.990(7)
Cu1 N7 2.019(7)
Cu1 N8 2.021(8)
Cu1 Cl1 2.249(2)
Cu2 O1D 1.920(5)
Cu2 N10 1.991(7)
Cu2 N9 2.030(7)
Cu2 O2A 2.052(5)
Cu2 O2 2.155(5)
Cu2 Cu4 3.0257(15)
Cu3 N3A 1.998(7)
Cu3 N12 2.015(7)
Cu3 N11 2.052(7)
Cu3 Cl3 2.257(2)
Cu3 Cl4 2.733(2)
Cu4 O1D 1.974(5)
Cu4 N1 1.983(7)
Cu4 N1A 1.990(7)
Cu4 N3B 2.048(8)
Cu4 O1 2.391(11)
C18 N7 1.338(11)
C18 C10 1.412(12)
C18 C17 1.421(13)
C41 N12 1.340(11)
C41 C37 1.390(12)
C41 C42 1.407(13)
C42 N11 1.379(11)
C42 C34 1.422(13)
C34 C33 1.373(15)
C34 C35 1.434(15)
C4A N4A 1.317(11)
C4A N3A 1.340(10)
C4A C5A 1.416(13)
C6A C5A 1.355(12)
C6A N1A 1.356(10)
C2 O2 1.276(9)
C2 N1 1.330(10)
C2 N3 1.368(10)
C4 N4 1.311(11)
C4 N3 1.381(11)
C4 C5 1.383(13)
C2B O2B 1.255(17)
C2B N3B 1.381(15)
C2B N1B 1.387(17)
C5B C6B 1.31(2)
C5B C4B 1.431(16)
C6B N1B 1.36(2)
C2A O2A 1.284(9)
C2A N3A 1.351(10)
C2A N1A 1.353(10)
C6 C5 1.325(13)
C6 N1 1.368(11)
C28 N10 1.290(12)
C28 C27 1.399(13)
C31 N11 1.321(12)
C31 C32 1.408(14)
C25 C26 1.376(14)
C25 C29 1.409(12)
C25 C24 1.470(14)
C17 N8 1.378(11)
C17 C13 1.408(13)
C10 C9 1.403(14)
C10 C11 1.430(15)
C29 N10 1.348(10)
C29 C30 1.407(13)
C27 C26 1.380(14)
C30 N9 1.346(11)
C30 C22 1.414(12)
C8 C9 1.354(15)
C8 C7 1.413(13)
C23 C24 1.291(15)
C23 C22 1.432(14)
C22 C21 1.392(15)
C13 C14 1.405(17)
C13 C12 1.421(15)
C39 C38 1.341(17)
C39 C40 1.435(15)
C37 C38 1.412(17)
C37 C36 1.426(16)
C7 N7 1.289(12)
C36 C35 1.314(16)
C33 C32 1.339(16)
C12 C11 1.344(16)
C14 C15 1.352(18)
C4B N4B 1.278(15)
C4B N3B 1.353(14)
C21 C20 1.308(16)
C40 N12 1.310(12)
C19 N9 1.299(12)
C19 C20 1.381(14)
C16 N8 1.313(14)
C16 C15 1.410(17)

loop_
_geom_torsion_atom_site_label_1
_geom_torsion_atom_site_label_2
_geom_torsion_atom_site_label_3
_geom_torsion_atom_site_label_4
_geom_torsion
N10 Cu2 Cu4 O1D 179.4(4)
N9 Cu2 Cu4 O1D -10.3(4)
O2A Cu2 Cu4 O1D 126.5(3)
O2 Cu2 Cu4 O1D -125.3(3)
O1D Cu2 Cu4 N1 93.2(3)
N10 Cu2 Cu4 N1 -87.3(4)
N9 Cu2 Cu4 N1 82.9(3)
O2A Cu2 Cu4 N1 -140.3(3)
O2 Cu2 Cu4 N1 -32.1(3)
O1D Cu2 Cu4 N1A -95.9(3)
N10 Cu2 Cu4 N1A 83.5(4)
N9 Cu2 Cu4 N1A -106.2(3)
O2A Cu2 Cu4 N1A 30.5(3)
O2 Cu2 Cu4 N1A 138.7(3)
O1D Cu2 Cu4 N3B 177.8(4)
N10 Cu2 Cu4 N3B -2.8(4)
N9 Cu2 Cu4 N3B 167.5(4)
O2A Cu2 Cu4 N3B -55.7(3)
O2 Cu2 Cu4 N3B 52.5(3)
O1D Cu2 Cu4 O1 -2.4(4)
N10 Cu2 Cu4 O1 177.1(5)
N9 Cu2 Cu4 O1 -12.7(5)
O2A Cu2 Cu4 O1 124.1(4)
O2 Cu2 Cu4 O1 -127.7(4)
N12 C41 C42 N11 2.2(11)
C37 C41 C42 N11 -177.0(8)
N12 C41 C42 C34 -178.0(8)
C37 C41 C42 C34 2.8(13)
N11 C42 C34 C33 -1.0(13)
C41 C42 C34 C33 179.3(9)
N11 C42 C34 C35 177.6(8)
C41 C42 C34 C35 -2.1(13)
C4B C5B C6B N1B 1(2)
N1A C6A C5A C4A -0.4(14)
N4A C4A C5A C6A -179.2(9)
N3A C4A C5A C6A 2.1(13)
N7 C18 C17 N8 -0.2(12)
C10 C18 C17 N8 -179.5(8)
N7 C18 C17 C13 -179.9(8)
C10 C18 C17 C13 0.8(13)
N7 C18 C10 C9 0.0(13)
C17 C18 C10 C9 179.3(8)
N7 C18 C10 C11 -179.0(8)
C17 C18 C10 C11 0.3(12)
C26 C25 C29 N10 -0.7(13)
C24 C25 C29 N10 -179.3(8)
C26 C25 C29 C30 -179.4(8)
C24 C25 C29 C30 2.0(12)
N10 C28 C27 C26 0.0(16)
N10 C29 C30 N9 0.5(11)
C25 C29 C30 N9 179.2(7)
N10 C29 C30 C22 -179.2(7)
C25 C29 C30 C22 -0.5(12)
C7 C8 C9 C10 0.2(15)
C18 C10 C9 C8 -0.5(13)
C11 C10 C9 C8 178.4(10)
C29 C25 C26 C27 0.1(14)
C24 C25 C26 C27 178.6(9)
C28 C27 C26 C25 0.2(16)
N9 C30 C22 C21 -0.6(13)
C29 C30 C22 C21 179.1(9)
N9 C30 C22 C23 -179.6(8)
C29 C30 C22 C23 0.1(12)
C24 C23 C22 C21 179.6(11)
C24 C23 C22 C30 -1.5(14)
N8 C17 C13 C14 -2.1(15)
C18 C17 C13 C14 177.5(10)
N8 C17 C13 C12 179.2(9)
C18 C17 C13 C12 -1.1(14)
N12 C41 C37 C38 -0.2(15)
C42 C41 C37 C38 178.9(9)
N12 C41 C37 C36 179.0(9)
C42 C41 C37 C36 -1.9(14)
C9 C8 C7 N7 0.7(15)
C41 C37 C36 C35 0.5(17)
C38 C37 C36 C35 179.6(12)
C42 C34 C33 C32 2.0(16)
C35 C34 C33 C32 -176.5(10)
C14 C13 C12 C11 -178.1(12)
C17 C13 C12 C11 0.4(16)
C13 C12 C11 C10 0.6(17)
C9 C10 C11 C12 -179.9(10)
C18 C10 C11 C12 -0.9(15)
C22 C23 C24 C25 3.3(16)
C26 C25 C24 C23 177.9(10)
C29 C25 C24 C23 -3.6(15)
C17 C13 C14 C15 2.3(19)
C12 C13 C14 C15 -179.2(13)
C6B C5B C4B N4B -179.5(11)
C6B C5B C4B N3B -0.9(16)
C30 C22 C21 C20 0.5(16)
C23 C22 C21 C20 179.4(11)
C38 C39 C40 N12 1(2)
C37 C36 C35 C34 0.2(19)
C33 C34 C35 C36 179.1(12)
C42 C34 C35 C36 0.6(16)
C34 C33 C32 C31 -2.7(17)
N11 C31 C32 C33 2.4(16)
C40 C39 C38 C37 0(2)
C41 C37 C38 C39 -0.4(18)
C36 C37 C38 C39 -179.5(12)
C22 C21 C20 C19 1(2)
N9 C19 C20 C21 -3(2)
C13 C14 C15 C16 -1(2)
N8 C16 C15 C14 -1(2)
N1 C6 C5 C4 1.8(14)
N4 C4 C5 C6 177.6(10)
N3 C4 C5 C6 -3.0(14)
N10 Cu2 O1D Cu4 -170(55)
N9 Cu2 O1D Cu4 172.8(3)
O2A Cu2 O1D Cu4 -47.9(3)
O2 Cu2 O1D Cu4 48.4(2)
N1 Cu4 O1D Cu2 -84.3(3)
N1A Cu4 O1D Cu2 81.9(3)
N3B Cu4 O1D Cu2 -8.9(15)
O1 Cu4 O1D Cu2 178.1(4)
C8 C7 N7 C18 -1.1(13)
C8 C7 N7 Cu1 -175.7(7)
C10 C18 N7 C7 0.8(12)
C17 C18 N7 C7 -178.5(8)
C10 C18 N7 Cu1 176.2(6)
C17 C18 N7 Cu1 -3.0(9)
N3 Cu1 N7 C7 -15.4(8)
N8 Cu1 N7 C7 178.5(8)
Cl1 Cu1 N7 C7 -169(2)
N3 Cu1 N7 C18 169.9(6)
N8 Cu1 N7 C18 3.7(6)
Cl1 Cu1 N7 C18 16(3)
C15 C16 N8 C17 0.7(19)
C15 C16 N8 Cu1 177.8(11)
C13 C17 N8 C16 0.7(15)
C18 C17 N8 C16 -179.0(9)
C13 C17 N8 Cu1 -177.0(7)
C18 C17 N8 Cu1 3.4(10)
N3 Cu1 N8 C16 109.6(14)
N7 Cu1 N8 C16 179.0(11)
Cl1 Cu1 N8 C16 -0.1(11)
N3 Cu1 N8 C17 -73.2(14)
N7 Cu1 N8 C17 -3.8(6)
Cl1 Cu1 N8 C17 177.2(6)
C20 C19 N9 C30 2.7(16)
C20 C19 N9 Cu2 179.8(9)
C29 C30 N9 C19 179.3(8)
C22 C30 N9 C19 -1.0(13)
C29 C30 N9 Cu2 1.6(9)
C22 C30 N9 Cu2 -178.7(6)
O1D Cu2 N9 C19 -0.1(9)
N10 Cu2 N9 C19 -179.5(9)
O2A Cu2 N9 C19 -102.0(9)
O2 Cu2 N9 C19 96.3(9)
Cu4 Cu2 N9 C19 6.5(10)
O1D Cu2 N9 C30 177.2(5)
N10 Cu2 N9 C30 -2.3(6)
O2A Cu2 N9 C30 75.3(7)
O2 Cu2 N9 C30 -86.4(6)
Cu4 Cu2 N9 C30 -176.3(4)
C27 C28 N10 C29 -0.5(14)
C27 C28 N10 Cu2 -178.2(7)
C30 C29 N10 C28 179.6(8)
C25 C29 N10 C28 0.9(13)
C30 C29 N10 Cu2 -2.4(9)
C25 C29 N10 Cu2 178.9(6)
O1D Cu2 N10 C28 163(7)
N9 Cu2 N10 C28 -179.7(8)
O2A Cu2 N10 C28 40.9(8)
O2 Cu2 N10 C28 -55.4(8)
Cu4 Cu2 N10 C28 -6.6(10)
O1D Cu2 N10 C29 -15(8)
N9 Cu2 N10 C29 2.5(5)
O2A Cu2 N10 C29 -136.9(6)
O2 Cu2 N10 C29 126.9(5)
Cu4 Cu2 N10 C29 175.7(4)
C32 C31 N11 C42 -1.4(14)
C32 C31 N11 Cu3 -179.0(7)
C41 C42 N11 C31 -179.5(8)
C34 C42 N11 C31 0.8(12)
C41 C42 N11 Cu3 -1.5(9)
C34 C42 N11 Cu3 178.7(6)
N3A Cu3 N11 C31 5.9(8)
N12 Cu3 N11 C31 178.1(8)
Cl3 Cu3 N11 C31 107.0(12)
Cl4 Cu3 N11 C31 -96.7(8)
N3A Cu3 N11 C42 -171.8(5)
N12 Cu3 N11 C42 0.4(5)
Cl3 Cu3 N11 C42 -70.7(12)
Cl4 Cu3 N11 C42 85.6(5)
C39 C40 N12 C41 -1.3(16)
C39 C40 N12 Cu3 -177.0(9)
C37 C41 N12 C40 1.0(14)
C42 C41 N12 C40 -178.1(9)
C37 C41 N12 Cu3 177.4(7)
C42 C41 N12 Cu3 -1.7(10)
N3A Cu3 N12 C40 -137.6(15)
N11 Cu3 N12 C40 176.6(9)
Cl3 Cu3 N12 C40 -15.3(9)
Cl4 Cu3 N12 C40 83.2(9)
N3A Cu3 N12 C41 46.5(19)
N11 Cu3 N12 C41 0.7(6)
Cl3 Cu3 N12 C41 168.9(6)
Cl4 Cu3 N12 C41 -92.6(6)
O2 C2 N3 C4 178.6(7)
N1 C2 N3 C4 0.0(11)
O2 C2 N3 Cu1 10.2(8)
N1 C2 N3 Cu1 -168.4(6)
N4 C4 N3 C2 -178.5(8)
C5 C4 N3 C2 2.1(12)
N4 C4 N3 Cu1 -13.4(13)
C5 C4 N3 Cu1 167.2(7)
N7 Cu1 N3 C2 -83.8(5)
N8 Cu1 N3 C2 -15.8(14)
Cl1 Cu1 N3 C2 94.3(5)
N7 Cu1 N3 C4 110.2(7)
N8 Cu1 N3 C4 178.2(10)
Cl1 Cu1 N3 C4 -71.7(7)
O2 C2 N1 C6 -179.7(7)
N3 C2 N1 C6 -1.2(11)
O2 C2 N1 Cu4 -1.6(10)
N3 C2 N1 Cu4 176.9(6)
C5 C6 N1 C2 0.2(13)
C5 C6 N1 Cu4 -177.6(7)
O1D Cu4 N1 C2 66.7(6)
N1A Cu4 N1 C2 -12.5(15)
N3B Cu4 N1 C2 -102.8(6)
O1 Cu4 N1 C2 155.9(6)
Cu2 Cu4 N1 C2 28.4(5)
O1D Cu4 N1 C6 -115.3(7)
N1A Cu4 N1 C6 165.4(10)
N3B Cu4 N1 C6 75.1(7)
O1 Cu4 N1 C6 -26.2(8)
Cu2 Cu4 N1 C6 -153.7(7)
O2A C2A N1A C6A -178.8(7)
N3A C2A N1A C6A 1.9(11)
O2A C2A N1A Cu4 -1.0(9)
N3A C2A N1A Cu4 179.7(6)
C5A C6A N1A C2A -1.5(13)
C5A C6A N1A Cu4 -179.0(7)
O1D Cu4 N1A C2A -62.7(6)
N1 Cu4 N1A C2A 16.4(15)
N3B Cu4 N1A C2A 106.5(6)
O1 Cu4 N1A C2A -152.0(6)
Cu2 Cu4 N1A C2A -24.5(5)
O1D Cu4 N1A C6A 114.9(7)
N1 Cu4 N1A C6A -166.0(10)
N3B Cu4 N1A C6A -75.9(7)
O1 Cu4 N1A C6A 25.6(8)
Cu2 Cu4 N1A C6A 153.1(7)
N4A C4A N3A C2A 179.5(8)
C5A C4A N3A C2A -1.8(12)
N4A C4A N3A Cu3 2.2(13)
C5A C4A N3A Cu3 -179.0(6)
O2A C2A N3A C4A -179.6(7)
N1A C2A N3A C4A -0.2(12)
O2A C2A N3A Cu3 -1.8(8)
N1A C2A N3A Cu3 177.6(6)
N12 Cu3 N3A C4A -147.5(14)
N11 Cu3 N3A C4A -102.4(8)
Cl3 Cu3 N3A C4A 89.9(7)
Cl4 Cu3 N3A C4A -9.3(8)
N12 Cu3 N3A C2A 35.1(18)
N11 Cu3 N3A C2A 80.2(5)
Cl3 Cu3 N3A C2A -87.5(5)
Cl4 Cu3 N3A C2A 173.2(5)
N4B C4B N3B C2B 179.1(10)
C5B C4B N3B C2B 0.4(15)
N4B C4B N3B Cu4 -1.8(14)
C5B C4B N3B Cu4 179.6(7)
O2B C2B N3B C4B -178.7(11)
N1B C2B N3B C4B -0.1(14)
O2B C2B N3B Cu4 2.1(15)
N1B C2B N3B Cu4 -179.2(7)
O1D Cu4 N3B C4B 3.9(19)
N1 Cu4 N3B C4B 79.2(7)
N1A Cu4 N3B C4B -86.8(7)
O1 Cu4 N3B C4B 176.7(8)
Cu2 Cu4 N3B C4B -3.4(9)
O1D Cu4 N3B C2B -177.0(11)
N1 Cu4 N3B C2B -101.7(7)
N1A Cu4 N3B C2B 92.3(7)
O1 Cu4 N3B C2B -4.2(8)
Cu2 Cu4 N3B C2B 175.7(6)
C5B C6B N1B C2B -1(2)
O2B C2B N1B C6B 178.9(12)
N3B C2B N1B C6B 0.1(17)
N1 C2 O2 Cu2 -50.2(9)
N3 C2 O2 Cu2 131.2(6)
O1D Cu2 O2 C2 20.5(6)
N10 Cu2 O2 C2 -158.3(6)
N9 Cu2 O2 C2 -78.5(6)
O2A Cu2 O2 C2 113.6(6)
Cu4 Cu2 O2 C2 51.9(5)
N3A C2A O2A Cu2 -128.0(6)
N1A C2A O2A Cu2 52.6(9)
O1D Cu2 O2A C2A -21.5(6)
N10 Cu2 O2A C2A 156.8(6)
N9 Cu2 O2A C2A 81.6(7)
O2 Cu2 O2A C2A -113.5(6)
Cu4 Cu2 O2A C2A -52.5(6)
